data_2107335
loop_
_publ_author_name
'Gasparri, G.F.'
'Mangia, A.'
'Musatti, A.'
'Nardelli, M.'

_publ_section_title
;
 The Crystal and Molecular Structure of Tetra(thiourea)nickel(II)
 Thiosulphate Monohydrate
;
_journal_name_full 'Acta Crystallographica B (24,1968-38,1982)'
_journal_page_first 203
_journal_page_last 213
_journal_volume 25
_journal_year 1969
_chemical_formula_sum 'C4 H18 N8 Ni O4 S6'
_chemical_name_systematic 'Ni (S C (N H2)2)4 S2 O3 H2 O'
_space_group_IT_number 19
_symmetry_space_group_name_Hall 'P 2ac 2ab'
_symmetry_space_group_name_H-M 'P 21 21 21'
_cell_angle_alpha 90
_cell_angle_beta 90
_cell_angle_gamma 90
_cell_formula_units_Z 4
_cell_length_a 19.07
_cell_length_b 10.42
_cell_length_c 8.98
_cell_volume 1784.410
_citation_journal_id_ASTM ACBCAR
_cod_data_source_file Gasparri_ACBCAR_1969_1261.cif
_cod_data_source_block C4H18N8Ni1O4S6
_cod_original_cell_volume 1784.41
_cod_original_formula_sum 'C4 H18 N8 Ni1 O4 S6'
_cod_database_code 2107335

loop_
_symmetry_equiv_pos_as_xyz
x,y,z
-x+1/2,-y,z+1/2
x+1/2,-y+1/2,-z
-x,y+1/2,-z+1/2

loop_
_atom_site_label
_atom_site_type_symbol
_atom_site_fract_x
_atom_site_fract_y
_atom_site_fract_z
_atom_site_occupancy
_atom_site_U_iso_or_equiv
N2 N-3 -0.056 0.2693 0.0918 1 0.0
H8 H+1 0.203 -0.33 -0.248 1 0.0
N6 N-3 -0.0317 -0.044 -0.1917 1 0.0
H4 H+1 -0.093 0.339 0.072 1 0.0
C3 C+4 0.0022 0.0479 -0.2693 1 0.0
H2 H+1 -0.178 0.204 0.145 1 0.0
H16 H+1 0.084 0.252 0.345 1 0.0
H11 H+1 -0.024 -0.052 -0.078 1 0.0
H10 H+1 0.019 0.125 -0.475 1 0.0
H12 H+1 -0.067 -0.103 -0.244 1 0.0
S2 S-2 0.105 -0.1484 0.0208 1 0.0
N3 N-3 0.1662 -0.1039 -0.2391 1 0.0
O2 O-2 0.1497 0.4245 -0.0638 1 0.0
N7 N-3 0.2065 0.1227 0.54 1 0.0
O1 O-2 0.099 0.2756 0.1144 1 0.0
H1 H+1 -0.158 0.044 0.205 1 0.0
H9 H+1 -0.043 -0.004 -0.465 1 0.0
C4 C+4 0.1609 0.1333 0.4283 1 0.0
O3 O-2 0.2046 0.3914 0.1721 1 0.0
H7 H+1 0.165 -0.377 -0.075 1 0.0
O4 O-2 0.2992 0.6068 0.1437 1 0.0
S4 S-2 0.1573 0.0168 0.2955 1 0.0
N4 N-3 0.1758 -0.3063 -0.1532 1 0.0
N1 N-3 -0.1423 0.1323 0.1655 1 0.0
H17 H+1 0.271 0.533 0.132 1 0.0
H15 H+1 0.125 0.305 0.513 1 0.0
S1 S-2 -0.0151 0.0367 0.1774 1 0.0
H18 H+1 0.331 0.587 0.22 1 0.0
S5 S-2 0.2184 0.1843 -0.0322 1 0.0
H13 H+1 0.209 0.193 0.621 1 0.0
H5 H+1 0.149 -0.011 -0.229 1 0.0
N5 N-3 -0.0074 0.0555 -0.4142 1 0.0
N8 N-3 0.1206 0.2375 0.4288 1 0.0
H14 H+1 0.239 0.044 0.546 1 0.0
H6 H+1 0.194 -0.131 -0.332 1 0.0
C1 C+4 -0.0745 0.1555 0.1433 1 0.0
Ni1 Ni+2 0.0964 0.0783 0.0636 1 0.0
C2 C+4 0.1514 -0.1894 -0.1351 1 0.0
H3 H+1 -0.004 0.29 0.073 1 0.0
S3 S-2 0.0616 0.1457 -0.1862 1 0.0
S6 S+6 0.1653 0.333 0.055 1 0.0
